data_4326891
loop_
_publ_author_name
'Helen C. Aspinall'
'John Bacsa'
'Anthony C. Jones'
'Jacqueline S. Wrench'
'Kate Black'
'Paul R. Chalker'
'Peter J. King'
'Paul Marshall'
'Matthew Werner'
'Hywel O. Davies'
'Rajesh Odedra'

_publ_section_title
;
 Ce(IV) Complexes with Donor-Functionalized Alkoxide Ligands: Improved
 Precursors for Chemical Vapor Deposition of CeO2
;
_journal_name_full 'Inorganic Chemistry'
_journal_page_first 11644
_journal_page_last 11652
_journal_paper_doi 10.1021/ic201593s
_journal_volume 50
_journal_year 2011
_chemical_formula_moiety '(Ce 4+)3, (C5 H11 O -)9, (C4 H9 O -), (O 2-)'
_chemical_formula_sum 'C49 H108 Ce3 O11'
_chemical_formula_weight 1293.73
_chemical_name_common JW251
_chemical_name_systematic
;
 ?
;
_space_group_IT_number 165
_symmetry_cell_setting trigonal
_symmetry_space_group_name_Hall '-P 3 2"c'
_symmetry_space_group_name_H-M 'P -3 c 1'
_atom_sites_solution_hydrogens geom
_atom_sites_solution_primary direct
_atom_sites_solution_secondary difmap
_audit_creation_method SHELXL-97
_cell_angle_alpha 90.00
_cell_angle_beta 90.00
_cell_angle_gamma 120.00
_cell_formula_units_Z 4
_cell_length_a 19.0918(17)
_cell_length_b 19.0918(17)
_cell_length_c 23.342(2)
_cell_measurement_temperature 100(2)
_cell_volume 7368.2(11)
_computing_cell_refinement 'SAINT v7.68A (Bruker, 2009)'
_computing_data_collection 'SMART v.5.632 (Bruker, 2005)'
_computing_data_reduction 'SAINT v7.68A (Bruker, 2009)'
_computing_structure_refinement 'SHELXL-97 (Sheldrick, 2008)'
_computing_structure_solution 'SHELXS-97 (Sheldrick, 2008)'
_diffrn_ambient_temperature 100(2)
_diffrn_measured_fraction_theta_full 0.999
_diffrn_measured_fraction_theta_max 0.999
_diffrn_measurement_device_type 'Bruker D8 diffractometer with APEX detector'
_diffrn_measurement_method '\w scans with a narrow frame width'
_diffrn_radiation_monochromator graphite
_diffrn_radiation_source 'fine-focus sealed tube'
_diffrn_radiation_type MoK\a
_diffrn_radiation_wavelength 0.71073
_diffrn_reflns_av_R_equivalents 0.1072
_diffrn_reflns_av_sigmaI/netI 0.0568
_diffrn_reflns_limit_h_max 23
_diffrn_reflns_limit_h_min -23
_diffrn_reflns_limit_k_max 23
_diffrn_reflns_limit_k_min -23
_diffrn_reflns_limit_l_max 28
_diffrn_reflns_limit_l_min -28
_diffrn_reflns_number 63149
_diffrn_reflns_theta_full 25.68
_diffrn_reflns_theta_max 25.68
_diffrn_reflns_theta_min 2.13
_exptl_absorpt_coefficient_mu 1.878
_exptl_absorpt_correction_T_max 0.9321
_exptl_absorpt_correction_T_min 0.8060
_exptl_absorpt_correction_type multi-scan
_exptl_absorpt_process_details 'SADABS V2008-1 (Sheldrick, 2008)'
_exptl_crystal_colour yellow
_exptl_crystal_density_diffrn 1.166
_exptl_crystal_description needle
_exptl_crystal_F_000 3408
_exptl_crystal_size_max 0.12
_exptl_crystal_size_mid 0.05
_exptl_crystal_size_min 0.04
_platon_squeeze_details
;
  The molecular formula includes diffuse solvent not included
  in the atom list. Disordered toluene molecules could be 
  discerned from the difference electron density, but the density 
   was too 
  diffuse to be modelled reliably.  
  PLATON/SQUEEZE calculates 1 large solvent voids in the unit cell
  volume = 1550 A^3^, with 724 electrons in each void, corresponding 
  to 8(C7 H10) and 8(C5 H12) and 2(C7 H10), 2(C5 H12) for each the 
  molecular formula unit.
;
_refine_diff_density_max 2.211
_refine_diff_density_min -1.089
_refine_diff_density_rms 0.118
_refine_ls_extinction_method none
_refine_ls_goodness_of_fit_ref 0.969
_refine_ls_hydrogen_treatment constr
_refine_ls_matrix_type full
_refine_ls_number_parameters 200
_refine_ls_number_reflns 4686
_refine_ls_number_restraints 294
_refine_ls_restrained_S_all 0.965
_refine_ls_R_factor_all 0.0718
_refine_ls_R_factor_gt 0.0474
_refine_ls_shift/su_max 0.002
_refine_ls_shift/su_mean 0.000
_refine_ls_structure_factor_coef Fsqd
_refine_ls_weighting_details 'calc w=1/[\s^2^(Fo^2^)+(0.0619P)^2^+21.3941P] where P=(Fo^2^+2Fc^2^)/3'
_refine_ls_weighting_scheme calc
_refine_ls_wR_factor_gt 0.1135
_refine_ls_wR_factor_ref 0.1221
_reflns_number_gt 3584
_reflns_number_total 4686
_reflns_threshold_expression >2sigma(I)
_cod_data_source_file ic201593s_si_002_3.cif
_cod_data_source_block jw251m
_cod_database_code 4326891

loop_
_symmetry_equiv_pos_as_xyz
'x, y, z'
'-y, x-y, z'
'-x+y, -x, z'
'x-y, -y, -z+1/2'
'-x, -x+y, -z+1/2'
'y, x, -z+1/2'
'-x, -y, -z'
'y, -x+y, -z'
'x-y, x, -z'
'-x+y, y, z-1/2'
'x, x-y, z-1/2'
'-y, -x, z-1/2'

loop_
_atom_site_aniso_label
_atom_site_aniso_U_11
_atom_site_aniso_U_22
_atom_site_aniso_U_33
_atom_site_aniso_U_23
_atom_site_aniso_U_13
_atom_site_aniso_U_12
Ce1 0.0257(2) 0.0285(2) 0.0387(2) -0.0004(1) -0.0006(1) 0.0133(1)
O1 0.0405(19) 0.0405(19) 0.035(3) 0.0000 0.0000 0.0203(10)
O2 0.0294(18) 0.0294(18) 0.032(3) 0.0000 0.0000 0.0147(9)
O3 0.0362(18) 0.0314(17) 0.0401(19) -0.0024(15) -0.0018(15) 0.0213(15)
O4 0.044(2) 0.048(2) 0.048(2) -0.0005(18) -0.0084(18) 0.0244(18)
O5 0.0349(19) 0.036(2) 0.046(2) -0.0014(16) 0.0061(17) 0.0172(16)
C1 0.046(3) 0.046(3) 0.062(5) 0.0000 0.0000 0.0230(17)
C2 0.055(4) 0.048(4) 0.049(3) 0.006(3) 0.005(3) 0.029(3)
C3 0.047(3) 0.041(3) 0.046(3) -0.001(2) 0.004(2) 0.027(2)
C4 0.044(3) 0.038(3) 0.039(3) 0.000(2) 0.000(2) 0.028(2)
C5 0.060(4) 0.049(3) 0.056(4) -0.003(3) 0.002(3) 0.037(3)
C6 0.067(4) 0.049(4) 0.086(5) 0.023(3) 0.020(4) 0.036(3)
C7 0.071(4) 0.073(4) 0.054(3) -0.015(3) -0.019(3) 0.052(3)
C8 0.064(3) 0.065(3) 0.052(3) -0.014(3) -0.017(3) 0.036(3)
C9 0.080(4) 0.059(3) 0.050(3) -0.011(3) -0.003(3) 0.034(3)
C10 0.114(6) 0.068(5) 0.083(5) -0.018(4) 0.017(5) 0.038(4)
C11 0.124(6) 0.101(6) 0.073(5) -0.006(5) -0.026(5) 0.044(5)
C12 0.107(5) 0.072(5) 0.051(4) 0.009(4) 0.003(4) 0.028(4)
C13 0.046(3) 0.042(3) 0.047(3) 0.004(2) 0.011(3) 0.024(2)
C14 0.037(3) 0.039(3) 0.060(3) 0.001(3) 0.013(3) 0.018(2)
C15 0.037(3) 0.053(4) 0.084(4) -0.007(3) 0.008(3) 0.014(3)
C16 0.052(4) 0.059(4) 0.087(5) 0.012(4) 0.027(3) 0.028(3)
C17 0.044(3) 0.052(4) 0.079(4) 0.012(3) 0.008(3) 0.027(3)

loop_
_atom_site_label
_atom_site_type_symbol
_atom_site_thermal_displace_type
_atom_site_fract_x
_atom_site_fract_y
_atom_site_fract_z
_atom_site_occupancy
_atom_site_U_iso_or_equiv
_atom_site_calc_flag
_atom_site_refinement_flags
Ce1 Ce Uani 0.45443(2) 0.71293(2) 0.61383(1) 1.000 0.0310(1) . .
O1 O Uani 0.33333 0.66667 0.5486(3) 1.000 0.0386(13) . .
O2 O Uani 0.33333 0.66667 0.6562(2) 1.000 0.0303(13) . .
O3 O Uani 0.3902(2) 0.5723(2) 0.60915(15) 1.000 0.0339(10) . .
O4 O Uani 0.5323(2) 0.7366(2) 0.68127(17) 1.000 0.0460(12) . .
O5 O Uani 0.5360(2) 0.7475(2) 0.54615(16) 1.000 0.0392(11) . .
C1 C Uani 0.33333 0.66667 0.4816(5) 1.000 0.051(2) . .
C2 C Uani 0.3841(4) 0.7539(4) 0.4617(3) 1.000 0.049(2) . .
C3 C Uani 0.4292(4) 0.5355(3) 0.5806(2) 1.000 0.0424(17) . .
C4 C Uani 0.4428(3) 0.4795(3) 0.6196(2) 1.000 0.0370(17) . .
C5 C Uani 0.4931(4) 0.4513(4) 0.5857(3) 1.000 0.051(2) . .
C6 C Uani 0.3621(4) 0.4074(4) 0.6364(3) 1.000 0.064(3) . .
C7 C Uani 0.4916(4) 0.5279(4) 0.6713(3) 1.000 0.059(2) . .
C8 C Uani 0.5843(4) 0.7455(5) 0.7270(3) 1.000 0.0587(17) . .
C9 C Uani 0.5486(5) 0.7483(4) 0.7833(3) 1.000 0.0633(19) . .
C10 C Uani 0.5366(6) 0.8203(5) 0.7862(4) 1.000 0.092(3) . .
C11 C Uani 0.6080(6) 0.7543(6) 0.8314(4) 1.000 0.105(3) . .
C12 C Uani 0.4672(5) 0.6707(5) 0.7925(3) 1.000 0.084(3) . .
C13 C Uani 0.5946(3) 0.7749(4) 0.5027(2) 1.000 0.0441(17) . .
C14 C Uani 0.6762(4) 0.7891(4) 0.5234(3) 1.000 0.0458(17) . .
C15 C Uani 0.7085(4) 0.8523(4) 0.5706(3) 1.000 0.062(2) . .
C16 C Uani 0.7328(4) 0.8199(4) 0.4720(3) 1.000 0.066(3) . .
C17 C Uani 0.6695(4) 0.7111(4) 0.5455(3) 1.000 0.057(2) . .
H2A H Uiso 0.36080 0.78580 0.47640 1.000 0.0750 calc R
H2B H Uiso 0.38480 0.75560 0.41970 1.000 0.0750 calc R
H2C H Uiso 0.43950 0.77640 0.47600 1.000 0.0750 calc R
H3A H Uiso 0.48200 0.57820 0.56570 1.000 0.0510 calc R
H3B H Uiso 0.39580 0.50410 0.54750 1.000 0.0510 calc R
H5A H Uiso 0.50300 0.41480 0.60950 1.000 0.0760 calc R
H5B H Uiso 0.54490 0.49830 0.57490 1.000 0.0760 calc R
H5C H Uiso 0.46350 0.42270 0.55110 1.000 0.0760 calc R
H6A H Uiso 0.37140 0.37040 0.66020 1.000 0.0960 calc R
H6B H Uiso 0.33230 0.37910 0.60190 1.000 0.0960 calc R
H6C H Uiso 0.33060 0.42600 0.65820 1.000 0.0960 calc R
H7A H Uiso 0.54220 0.57470 0.65840 1.000 0.0880 calc R
H7B H Uiso 0.50390 0.49360 0.69570 1.000 0.0880 calc R
H7C H Uiso 0.46020 0.54650 0.69320 1.000 0.0880 calc R
H8A H Uiso 0.63670 0.79590 0.72180 1.000 0.0700 calc R
H8B H Uiso 0.59470 0.69950 0.72690 1.000 0.0700 calc R
H10A H Uiso 0.49140 0.81110 0.76150 1.000 0.1370 calc R
H10B H Uiso 0.58590 0.86860 0.77340 1.000 0.1370 calc R
H10C H Uiso 0.52470 0.82800 0.82580 1.000 0.1370 calc R
H11A H Uiso 0.66380 0.78800 0.81820 1.000 0.1570 calc R
H11B H Uiso 0.59810 0.70000 0.84070 1.000 0.1570 calc R
H11C H Uiso 0.59930 0.77860 0.86570 1.000 0.1570 calc R
H12A H Uiso 0.47650 0.62550 0.80010 1.000 0.1260 calc R
H12B H Uiso 0.43370 0.65920 0.75820 1.000 0.1260 calc R
H12C H Uiso 0.43940 0.67790 0.82530 1.000 0.1260 calc R
H13A H Uiso 0.60140 0.82610 0.48690 1.000 0.0530 calc R
H13B H Uiso 0.57510 0.73460 0.47140 1.000 0.0530 calc R
H15A H Uiso 0.76210 0.86250 0.58250 1.000 0.0920 calc R
H15B H Uiso 0.67160 0.83260 0.60340 1.000 0.0920 calc R
H15C H Uiso 0.71290 0.90260 0.55630 1.000 0.0920 calc R
H16A H Uiso 0.78600 0.82830 0.48310 1.000 0.0980 calc R
H16B H Uiso 0.73840 0.87110 0.45880 1.000 0.0980 calc R
H16C H Uiso 0.71050 0.77990 0.44100 1.000 0.0980 calc R
H17A H Uiso 0.63230 0.69120 0.57820 1.000 0.0850 calc R
H17B H Uiso 0.72300 0.72140 0.55770 1.000 0.0850 calc R
H17C H Uiso 0.64900 0.67040 0.51500 1.000 0.0850 calc R

loop_
_atom_type_symbol
_atom_type_description
_atom_type_scat_dispersion_real
_atom_type_scat_dispersion_imag
_atom_type_scat_source
C C 0.0033 0.0016 'International Tables Vol C Tables 4.2.6.8 and 6.1.1.4'
H H 0.0000 0.0000 'International Tables Vol C Tables 4.2.6.8 and 6.1.1.4'
Ce Ce -0.2486 2.6331 'International Tables Vol C Tables 4.2.6.8 and 6.1.1.4'
O O 0.0106 0.0060 'International Tables Vol C Tables 4.2.6.8 and 6.1.1.4'

loop_
_geom_angle_atom_site_label_1
_geom_angle_atom_site_label_2
_geom_angle_atom_site_label_3
_geom_angle
_geom_angle_site_symmetry_1
_geom_angle_site_symmetry_3
_geom_angle_publ_flag
O1 Ce1 O2 63.08(17) . . yes
O1 Ce1 O3 72.97(10) . . yes
O1 Ce1 O4 166.50(17) . . yes
O1 Ce1 O5 93.56(17) . . yes
Ce1 Ce1 O1 46.24(9) 2_665 . yes
O1 Ce1 O3 73.38(11) . 2_665 yes
Ce1 Ce1 O1 46.24(9) 3_565 . yes
O2 Ce1 O3 73.91(10) . . yes
O2 Ce1 O4 103.78(16) . . yes
O2 Ce1 O5 156.58(15) . . yes
Ce1 Ce1 O2 38.94(7) 2_665 . yes
O2 Ce1 O3 74.42(12) . 2_665 yes
Ce1 Ce1 O2 38.94(7) 3_565 . yes
O3 Ce1 O4 101.27(13) . . yes
O3 Ce1 O5 102.07(13) . . yes
Ce1 Ce1 O3 100.61(11) 2_665 . yes
O3 Ce1 O3 141.43(16) . 2_665 yes
Ce1 Ce1 O3 40.69(11) 3_565 . yes
O4 Ce1 O5 99.64(16) . . yes
Ce1 Ce1 O4 125.62(12) 2_665 . yes
O3 Ce1 O4 107.19(14) 2_665 . yes
Ce1 Ce1 O4 121.76(10) 3_565 . yes
Ce1 Ce1 O5 123.19(11) 2_665 . yes
O3 Ce1 O5 98.29(14) 2_665 . yes
Ce1 Ce1 O5 125.34(10) 3_565 . yes
Ce1 Ce1 O3 41.25(12) 2_665 2_665 yes
Ce1 Ce1 Ce1 60.00(1) 2_665 3_565 yes
Ce1 Ce1 O3 101.16(12) 3_565 2_665 yes
Ce1 O1 C1 127.00(13) . . yes
Ce1 O1 Ce1 87.52(18) . 2_665 yes
Ce1 O1 Ce1 87.52(18) . 3_565 yes
Ce1 O1 C1 127.00(13) 2_665 . yes
Ce1 O1 C1 127.00(13) 3_565 . yes
Ce1 O1 Ce1 87.52(18) 2_665 3_565 yes
Ce1 O2 Ce1 102.13(13) . 2_665 yes
Ce1 O2 Ce1 102.13(13) . 3_565 yes
Ce1 O2 Ce1 102.13(13) 2_665 3_565 yes
Ce1 O3 C3 119.2(3) . . yes
Ce1 O3 Ce1 98.06(15) . 3_565 yes
Ce1 O3 C3 134.2(3) 3_565 . yes
Ce1 O4 C8 174.7(4) . . yes
Ce1 O5 C13 176.3(3) . . yes
O1 C1 C2 107.8(5) . . yes
O1 C1 C2 107.8(5) . 2_665 yes
O1 C1 C2 107.8(5) . 3_565 yes
C2 C1 C2 111.1(6) . 2_665 no
C2 C1 C2 111.1(6) . 3_565 no
C2 C1 C2 111.1(6) 2_665 3_565 no
O3 C3 C4 112.5(4) . . yes
C3 C4 C5 107.1(5) . . no
C3 C4 C6 109.8(6) . . no
C3 C4 C7 108.4(4) . . no
C5 C4 C6 110.2(5) . . no
C5 C4 C7 108.7(6) . . no
C6 C4 C7 112.4(5) . . no
O4 C8 C9 111.4(7) . . yes
C8 C9 C10 110.7(7) . . no
C8 C9 C11 108.0(8) . . no
C8 C9 C12 110.4(6) . . no
C10 C9 C11 109.8(7) . . no
C10 C9 C12 109.4(8) . . no
C11 C9 C12 108.6(6) . . no
O5 C13 C14 113.1(5) . . yes
C13 C14 C15 110.2(6) . . no
C13 C14 C16 106.5(6) . . no
C13 C14 C17 110.9(6) . . no
C15 C14 C16 109.7(6) . . no
C15 C14 C17 109.5(6) . . no
C16 C14 C17 110.0(6) . . no
C1 C2 H2A 110.00 . . no
C1 C2 H2B 109.00 . . no
C1 C2 H2C 109.00 . . no
H2A C2 H2B 109.00 . . no
H2A C2 H2C 110.00 . . no
H2B C2 H2C 109.00 . . no
O3 C3 H3A 109.00 . . no
O3 C3 H3B 109.00 . . no
C4 C3 H3A 109.00 . . no
C4 C3 H3B 109.00 . . no
H3A C3 H3B 108.00 . . no
C4 C5 H5A 110.00 . . no
C4 C5 H5B 109.00 . . no
C4 C5 H5C 109.00 . . no
H5A C5 H5B 109.00 . . no
H5A C5 H5C 109.00 . . no
H5B C5 H5C 110.00 . . no
C4 C6 H6A 109.00 . . no
C4 C6 H6B 110.00 . . no
C4 C6 H6C 110.00 . . no
H6A C6 H6B 109.00 . . no
H6A C6 H6C 109.00 . . no
H6B C6 H6C 110.00 . . no
C4 C7 H7A 110.00 . . no
C4 C7 H7B 109.00 . . no
C4 C7 H7C 110.00 . . no
H7A C7 H7B 109.00 . . no
H7A C7 H7C 109.00 . . no
H7B C7 H7C 109.00 . . no
O4 C8 H8A 109.00 . . no
O4 C8 H8B 109.00 . . no
C9 C8 H8A 109.00 . . no
C9 C8 H8B 109.00 . . no
H8A C8 H8B 108.00 . . no
C9 C10 H10A 109.00 . . no
C9 C10 H10B 109.00 . . no
C9 C10 H10C 109.00 . . no
H10A C10 H10B 110.00 . . no
H10A C10 H10C 109.00 . . no
H10B C10 H10C 109.00 . . no
C9 C11 H11A 110.00 . . no
C9 C11 H11B 109.00 . . no
C9 C11 H11C 110.00 . . no
H11A C11 H11B 110.00 . . no
H11A C11 H11C 109.00 . . no
H11B C11 H11C 109.00 . . no
C9 C12 H12A 109.00 . . no
C9 C12 H12B 110.00 . . no
C9 C12 H12C 109.00 . . no
H12A C12 H12B 110.00 . . no
H12A C12 H12C 109.00 . . no
H12B C12 H12C 109.00 . . no
O5 C13 H13A 109.00 . . no
O5 C13 H13B 109.00 . . no
C14 C13 H13A 109.00 . . no
C14 C13 H13B 109.00 . . no
H13A C13 H13B 108.00 . . no
C14 C15 H15A 109.00 . . no
C14 C15 H15B 109.00 . . no
C14 C15 H15C 109.00 . . no
H15A C15 H15B 109.00 . . no
H15A C15 H15C 109.00 . . no
H15B C15 H15C 110.00 . . no
C14 C16 H16A 109.00 . . no
C14 C16 H16B 110.00 . . no
C14 C16 H16C 109.00 . . no
H16A C16 H16B 109.00 . . no
H16A C16 H16C 109.00 . . no
H16B C16 H16C 109.00 . . no
C14 C17 H17A 109.00 . . no
C14 C17 H17B 109.00 . . no
C14 C17 H17C 110.00 . . no
H17A C17 H17B 109.00 . . no
H17A C17 H17C 109.00 . . no
H17B C17 H17C 109.00 . . no

loop_
_geom_bond_atom_site_label_1
_geom_bond_atom_site_label_2
_geom_bond_distance
_geom_bond_site_symmetry_2
_geom_bond_publ_flag
Ce1 O1 2.530(4) . yes
Ce1 O2 2.250(2) . yes
Ce1 O3 2.331(3) . yes
Ce1 O4 2.054(4) . yes
Ce1 O5 2.081(4) . yes
Ce1 Ce1 3.4999(7) 2_665 yes
Ce1 O3 2.305(5) 2_665 yes
Ce1 Ce1 3.4999(6) 3_565 yes
O1 C1 1.564(14) . yes
O3 C3 1.420(8) . yes
O4 C8 1.409(9) . yes
O5 C13 1.403(7) . yes
C1 C2 1.521(8) . no
C1 C2 1.521(10) 2_665 no
C1 C2 1.521(11) 3_565 no
C3 C4 1.522(8) . no
C4 C5 1.535(10) . no
C4 C6 1.517(9) . no
C4 C7 1.522(9) . no
C8 C9 1.494(11) . no
C9 C10 1.504(13) . no
C9 C11 1.559(14) . no
C9 C12 1.534(12) . no
C13 C14 1.520(11) . no
C14 C15 1.519(10) . no
C14 C16 1.522(10) . no
C14 C17 1.520(10) . no
C2 H2A 0.9800 . no
C2 H2B 0.9800 . no
C2 H2C 0.9800 . no
C3 H3A 0.9900 . no
C3 H3B 0.9900 . no
C5 H5A 0.9800 . no
C5 H5B 0.9800 . no
C5 H5C 0.9800 . no
C6 H6A 0.9800 . no
C6 H6B 0.9800 . no
C6 H6C 0.9800 . no
C7 H7A 0.9800 . no
C7 H7B 0.9800 . no
C7 H7C 0.9800 . no
C8 H8A 0.9900 . no
C8 H8B 0.9900 . no
C10 H10A 0.9800 . no
C10 H10B 0.9800 . no
C10 H10C 0.9800 . no
C11 H11A 0.9800 . no
C11 H11B 0.9800 . no
C11 H11C 0.9800 . no
C12 H12A 0.9800 . no
C12 H12B 0.9800 . no
C12 H12C 0.9800 . no
C13 H13A 0.9900 . no
C13 H13B 0.9900 . no
C15 H15A 0.9800 . no
C15 H15B 0.9800 . no
C15 H15C 0.9800 . no
C16 H16A 0.9800 . no
C16 H16B 0.9800 . no
C16 H16C 0.9800 . no
C17 H17A 0.9800 . no
C17 H17B 0.9800 . no
C17 H17C 0.9800 . no

loop_
_geom_hbond_atom_site_label_D
_geom_hbond_atom_site_label_H
_geom_hbond_atom_site_label_A
_geom_hbond_distance_DH
_geom_hbond_distance_HA
_geom_hbond_distance_DA
_geom_hbond_angle_DHA
_geom_hbond_publ_flag
C12 H12B O4 0.9800 2.4800 2.882(8) 104.00 yes

loop_
_geom_torsion_atom_site_label_1
_geom_torsion_atom_site_label_2
_geom_torsion_atom_site_label_3
_geom_torsion_atom_site_label_4
_geom_torsion
_geom_torsion_site_symmetry_1
_geom_torsion_site_symmetry_3
_geom_torsion_site_symmetry_4
_geom_torsion_publ_flag
O2 Ce1 O1 C1 180.00(2) . . . no
O2 Ce1 O1 Ce1 43.81(9) . . 2_665 no
O2 Ce1 O1 Ce1 -43.81(9) . . 3_565 no
O3 Ce1 O1 C1 -99.76(11) . . . no
O3 Ce1 O1 Ce1 124.05(16) . . 2_665 no
O3 Ce1 O1 Ce1 36.43(11) . . 3_565 no
O5 Ce1 O1 C1 1.78(10) . . . no
O5 Ce1 O1 Ce1 -134.41(13) . . 2_665 no
O5 Ce1 O1 Ce1 137.97(13) . . 3_565 no
Ce1 Ce1 O1 C1 136.19(9) 2_665 . . no
O3 Ce1 O1 C1 99.38(11) 2_665 . . no
Ce1 Ce1 O1 C1 -136.19(9) 3_565 . . no
O1 Ce1 O2 Ce1 -52.71(11) . . 2_665 no
O1 Ce1 O2 Ce1 52.71(11) . . 3_565 no
O3 Ce1 O2 Ce1 -131.44(17) . . 2_665 no
O3 Ce1 O2 Ce1 -26.01(12) . . 3_565 no
O4 Ce1 O2 Ce1 130.59(14) . . 2_665 no
O4 Ce1 O2 Ce1 -123.99(15) . . 3_565 no
O5 Ce1 O2 Ce1 -48.2(3) . . 2_665 no
O5 Ce1 O2 Ce1 57.2(3) . . 3_565 no
O1 Ce1 O3 C3 111.2(4) . . . no
O1 Ce1 O3 Ce1 -41.13(16) . . 3_565 no
O2 Ce1 O3 C3 177.3(4) . . . no
O2 Ce1 O3 Ce1 25.01(13) . . 3_565 no
O4 Ce1 O3 C3 -81.4(4) . . . no
O4 Ce1 O3 Ce1 126.27(15) . . 3_565 no
O5 Ce1 O3 C3 21.1(4) . . . no
O5 Ce1 O3 Ce1 -131.19(15) . . 3_565 no
Ce1 Ce1 O3 C3 148.7(3) 2_665 . . no
Ce1 Ce1 O3 Ce1 -3.63(12) 2_665 . 3_565 no
O3 Ce1 O3 C3 141.4(3) 2_665 . . no
O3 Ce1 O3 Ce1 -10.9(3) 2_665 . 3_565 no
Ce1 Ce1 O3 C3 152.3(4) 3_565 . . no
O1 Ce1 Ce1 O2 100.82(18) . 2_665 . no
O2 Ce1 Ce1 O1 -100.82(18) . 2_665 . no
O3 Ce1 Ce1 O1 -53.70(15) . 2_665 . no
O3 Ce1 Ce1 O2 47.12(16) . 2_665 . no
O3 Ce1 Ce1 O3 -173.14(16) . 2_665 2_665 no
O3 Ce1 Ce1 O4 118.42(18) . 2_665 2_665 no
O3 Ce1 Ce1 O5 -108.70(19) . 2_665 2_665 no
O3 Ce1 Ce1 Ce1 2.73(9) . 2_665 3_565 no
O3 Ce1 Ce1 O3 -0.03(13) . 2_665 3_565 no
O4 Ce1 Ce1 O1 -165.95(17) . 2_665 . no
O4 Ce1 Ce1 O2 -65.13(18) . 2_665 . no
O4 Ce1 Ce1 O3 74.60(18) . 2_665 2_665 no
O4 Ce1 Ce1 O4 6.2(2) . 2_665 2_665 no
O4 Ce1 Ce1 O5 139.0(2) . 2_665 2_665 no
O4 Ce1 Ce1 Ce1 -109.52(12) . 2_665 3_565 no
O4 Ce1 Ce1 O3 -112.29(15) . 2_665 3_565 no
O5 Ce1 Ce1 O1 58.43(17) . 2_665 . no
O5 Ce1 Ce1 O2 159.25(18) . 2_665 . no
O5 Ce1 Ce1 O3 -61.01(17) . 2_665 2_665 no
O5 Ce1 Ce1 O4 -129.45(19) . 2_665 2_665 no
O5 Ce1 Ce1 O5 3.4(2) . 2_665 2_665 no
O5 Ce1 Ce1 Ce1 114.86(11) . 2_665 3_565 no
O5 Ce1 Ce1 O3 112.09(14) . 2_665 3_565 no
O3 Ce1 O3 Ce1 10.9(3) . 2_665 2_665 no
O3 Ce1 O3 C3 -134.7(5) . 2_665 2_665 no
O4 Ce1 O3 Ce1 -124.87(15) . 2_665 2_665 no
O4 Ce1 O3 C3 89.6(5) . 2_665 2_665 no
O5 Ce1 O3 Ce1 132.29(14) . 2_665 2_665 no
O5 Ce1 O3 C3 -13.3(5) . 2_665 2_665 no
O1 Ce1 Ce1 O2 -100.82(18) . 3_565 . no
O1 Ce1 Ce1 O3 119.44(18) . 3_565 . no
O2 Ce1 Ce1 O1 100.82(18) . 3_565 . no
O2 Ce1 Ce1 O3 -139.74(19) . 3_565 . no
O3 Ce1 Ce1 O1 -119.44(18) . 3_565 . no
O3 Ce1 Ce1 O2 139.74(19) . 3_565 . no
O3 Ce1 Ce1 Ce1 -175.88(13) . 3_565 2_665 no
O3 Ce1 Ce1 O3 -173.14(16) . 3_565 3_565 no
O3 Ce1 Ce1 O4 74.6(2) . 3_565 3_565 no
O3 Ce1 Ce1 O5 -61.0(2) . 3_565 3_565 no
O4 Ce1 Ce1 O1 172.12(18) . 3_565 . no
O4 Ce1 Ce1 O2 71.30(19) . 3_565 . no
O4 Ce1 Ce1 O3 -68.44(19) . 3_565 . no
O4 Ce1 Ce1 Ce1 115.69(13) . 3_565 2_665 no
O4 Ce1 Ce1 O3 118.42(16) . 3_565 3_565 no
O4 Ce1 Ce1 O4 6.2(2) . 3_565 3_565 no
O4 Ce1 Ce1 O5 -129.5(2) . 3_565 3_565 no
O5 Ce1 Ce1 O1 -55.00(18) . 3_565 . no
O5 Ce1 Ce1 O2 -155.83(19) . 3_565 . no
O5 Ce1 Ce1 O3 64.44(19) . 3_565 . no
O5 Ce1 Ce1 Ce1 -111.44(13) . 3_565 2_665 no
O5 Ce1 Ce1 O3 -108.70(16) . 3_565 3_565 no
O5 Ce1 Ce1 O4 139.0(2) . 3_565 3_565 no
O5 Ce1 Ce1 O5 3.4(2) . 3_565 3_565 no
Ce1 Ce1 Ce1 O3 175.88(13) 2_665 3_565 . no
O3 Ce1 Ce1 O3 173.11(16) 2_665 3_565 . no
Ce1 O1 C1 C2 -62.4(3) . . . no
Ce1 O1 C1 C2 177.7(4) . . 2_665 no
Ce1 O1 C1 C2 57.7(3) . . 3_565 no
Ce1 O1 C1 C2 57.7(3) 2_665 . . no
Ce1 O1 C1 C2 177.7(3) 3_565 . . no
Ce1 O3 C3 C4 121.2(4) . . . no
Ce1 O3 C3 C4 -98.7(5) 3_565 . . no
O3 C3 C4 C5 -174.0(5) . . . no
O3 C3 C4 C6 66.4(6) . . . no
O3 C3 C4 C7 -56.8(7) . . . no
O4 C8 C9 C10 -62.3(9) . . . no
O4 C8 C9 C11 177.5(6) . . . no
O4 C8 C9 C12 59.0(9) . . . no
O5 C13 C14 C15 -60.0(7) . . . no
O5 C13 C14 C16 -178.9(5) . . . no
O5 C13 C14 C17 61.4(7) . . . no

loop_
_platon_squeeze_void_nr
_platon_squeeze_void_average_x
_platon_squeeze_void_average_y
_platon_squeeze_void_average_z
_platon_squeeze_void_volume
_platon_squeeze_void_count_electrons
_platon_squeeze_void_content
1 0.000 0.000 -0.001 1546 724 ' '
